data_7711112
loop_
_publ_author_name
'Essalhi, Mohamed'
'Mohan, Midhun'
'Marineau-Plante, Gabriel'
'Schlachter, Adrien Camille'
'Maris, Thierry'
'Harvey, Pierre D.'
'Duong, Adam'

_publ_section_title
;
 S-Heptazine N-Ligand Based Luminescent Coordination Materials: Synthesis,
 Structural and Luminescent Studies of Lanthanide-Cyamelurate Networks
;
_journal_name_full 'Dalton Transactions'
_journal_paper_doi 10.1039/D2DT01924H
_journal_year 2022
_chemical_absolute_configuration ad
_chemical_formula_moiety 'C6 H8 Er N7 O7, H2 O'
_chemical_formula_sum 'C6 H10 Er N7 O8'
_chemical_formula_weight 475.47
_space_group_crystal_system monoclinic
_space_group_IT_number 9
_space_group_name_Hall 'C -2yc'
_space_group_name_H-M_alt 'C 1 c 1'
_atom_sites_solution_hydrogens difmap
_atom_sites_solution_primary dual
_audit_creation_date 2022-03-09
_audit_creation_method
;
Olex2 1.5
(compiled 2021.12.09 svn.r5202d8cf for OlexSys, GUI svn.r6439)
;
_audit_update_record
;
2022-06-10 deposited with the CCDC.	2022-09-01 downloaded from the CCDC.
;
_cell_angle_alpha 90
_cell_angle_beta 90.8670(10)
_cell_angle_gamma 90
_cell_formula_units_Z 4
_cell_length_a 5.69360(10)
_cell_length_b 12.0266(3)
_cell_length_c 17.6197(4)
_cell_measurement_reflns_used 9920
_cell_measurement_temperature 100
_cell_measurement_theta_max 71.708
_cell_measurement_theta_min 2.508
_cell_volume 1206.36(5)
_computing_cell_refinement
'SAINT (2013) V8.38A; Integration Software for Single Crystal Data. Bruker AXS Inc., Madison, WI 53719-1173.'
_computing_data_collection
;
APEX 2 (2013) Bruker AXS Inc., Madison, WI 53719-1173.
;
_computing_data_reduction
'SAINT (2013) V8.38A; Integration Software for Single Crystal Data. Bruker AXS Inc., Madison, WI 53719-1173.'
_computing_molecular_graphics 'Olex2 1.5 (Dolomanov et al., 2009)'
_computing_publication_material 'Olex2 1.5 (Dolomanov et al., 2009)'
_computing_structure_refinement 'XL  (Sheldrick, 2008)'
_computing_structure_solution 'XT  (Sheldrick, 2015)'
_diffrn_ambient_temperature 100.15
_diffrn_detector_area_resol_mean 8.3
_diffrn_detector_type 'Bruker APEX2 CCD'
_diffrn_measured_fraction_theta_full 0.997
_diffrn_measured_fraction_theta_max 0.994
_diffrn_measurement_device 'three-circle diffractometer'
_diffrn_measurement_device_type 'Bruker Smart APEX'
_diffrn_measurement_method '\w scans'
_diffrn_radiation_type CuK\a
_diffrn_radiation_wavelength 1.54178
_diffrn_reflns_av_R_equivalents 0.0190
_diffrn_reflns_av_unetI/netI 0.0129
_diffrn_reflns_Laue_measured_fraction_full 0.997
_diffrn_reflns_Laue_measured_fraction_max 0.994
_diffrn_reflns_limit_h_max 6
_diffrn_reflns_limit_h_min -6
_diffrn_reflns_limit_k_max 14
_diffrn_reflns_limit_k_min -14
_diffrn_reflns_limit_l_max 21
_diffrn_reflns_limit_l_min -21
_diffrn_reflns_number 14564
_diffrn_reflns_point_group_measured_fraction_full 0.907
_diffrn_reflns_point_group_measured_fraction_max 0.905
_diffrn_reflns_theta_full 67.679
_diffrn_reflns_theta_max 71.701
_diffrn_reflns_theta_min 5.021
_diffrn_source_current 0.65
_diffrn_source_power 0.029119999999999997
_diffrn_source_voltage 44.8
_exptl_absorpt_coefficient_mu 13.558
_exptl_absorpt_correction_T_max 0.0565
_exptl_absorpt_correction_T_min 0.0027
_exptl_absorpt_correction_type multi-scan
_exptl_absorpt_process_details
'SADABS-2016/2 (Bruker,2016/2) was used for absorption correction. wR2(int) was 0.1000 before and 0.0268 after correction. The Ratio of minimum to maximum transmission is 0.0478. The \l/2 correction factor is Not present.'
_exptl_crystal_colour 'clear light colourless'
_exptl_crystal_colour_lustre clear
_exptl_crystal_colour_modifier light
_exptl_crystal_colour_primary colourless
_exptl_crystal_density_diffrn 2.618
_exptl_crystal_description needle
_exptl_crystal_F_000 908
_exptl_crystal_recrystallization_method 'crystallized form EtOH'
_exptl_crystal_size_max 0.15
_exptl_crystal_size_mid 0.09
_exptl_crystal_size_min 0.02
_refine_diff_density_max 0.543
_refine_diff_density_min -1.192
_refine_diff_density_rms 0.168
_refine_ls_abs_structure_details
;
 Refined as an inversion twin.
;
_refine_ls_abs_structure_Flack 0.080(15)
_refine_ls_extinction_method none
_refine_ls_goodness_of_fit_ref 1.132
_refine_ls_hydrogen_treatment constr
_refine_ls_matrix_type full
_refine_ls_number_parameters 186
_refine_ls_number_reflns 2123
_refine_ls_number_restraints 36
_refine_ls_restrained_S_all 1.123
_refine_ls_R_factor_all 0.0244
_refine_ls_R_factor_gt 0.0244
_refine_ls_shift/su_max 0.001
_refine_ls_shift/su_mean 0.000
_refine_ls_structure_factor_coef Fsqd
_refine_ls_weighting_details 'w=1/[\s^2^(Fo^2^)+(0.0477P)^2^+0.4017P] where P=(Fo^2^+2Fc^2^)/3'
_refine_ls_weighting_scheme calc
_refine_ls_wR_factor_gt 0.0592
_refine_ls_wR_factor_ref 0.0592
_reflns_Friedel_coverage 0.815
_reflns_Friedel_fraction_full 0.817
_reflns_Friedel_fraction_max 0.815
_reflns_number_gt 2123
_reflns_number_total 2123
_reflns_threshold_expression 'I > 2\s(I)'
_cod_data_source_file d2dt01924h2.cif
_cod_data_source_block er-cy
_cod_database_code 7711112
_shelx_shelxl_version_number 2019/1
_shelx_space_group_comment
;
The symmetry employed for this shelxl refinement is uniquely defined
by the following loop, which should always be used as a source of
symmetry information in preference to the above space-group names.
They are only intended as comments.
;
_shelx_estimated_absorpt_t_max 0.773
_shelx_estimated_absorpt_t_min 0.236
_olex2_refinement_description
;
1. Twinned data refinement
 Scales: 0.920(15)
 0.080(15)
2. Fixed Uiso
 At 1.5 times of:
  All O(H,H,H,H,H,H,H,H,H,H) groups
3. Restrained distances
 O4-H4A \\sim O4-H4B \\sim O5-H5A \\sim O5-H5B \\sim O7-H7A \\sim O7-H7B \\sim
O8-H8A \\sim O8-H8B
 with sigma of 0.02
 H4A-H4B \\sim H5A-H5B \\sim H7A-H7B \\sim H8A-H8B
 with sigma of 0.02
4.a Rotating group:
 C6(O4,O5,O6,O7,O8,H5A,H5B), O8(H4A,H4B), O8(H8A,H8B), O8(H7A,H7B), O8(H6A,H6B)
;
_olex2_exptl_crystal_mounting_method 'mounted on a cryoloop'
_olex2_submission_special_instructions 'No special instructions were received'

loop_
_space_group_symop_operation_xyz
'x, y, z'
'x, -y, z+1/2'
'x+1/2, y+1/2, z'
'x+1/2, -y+1/2, z+1/2'

loop_
_atom_site_label
_atom_site_type_symbol
_atom_site_fract_x
_atom_site_fract_y
_atom_site_fract_z
_atom_site_U_iso_or_equiv
_atom_site_adp_type
_atom_site_occupancy
_atom_site_site_symmetry_order
_atom_site_calc_flag
_atom_site_refinement_flags_posn
_atom_site_refinement_flags_adp
_atom_site_refinement_flags_occupancy
_atom_site_disorder_assembly
_atom_site_disorder_group
Er1 Er 0.37742(6) 0.64013(2) 0.30595(4) 0.03626(13) Uani 1 1 d . . . . .
O1 O 0.7022(7) 0.6836(3) 0.3969(2) 0.0366(8) Uani 1 1 d . . . . .
O2 O -0.1636(9) 0.3409(4) 0.5072(3) 0.0406(9) Uani 1 1 d . . . . .
O3 O 0.6744(8) 0.4843(3) 0.7632(2) 0.0399(9) Uani 1 1 d . . . . .
N1 N 0.4442(10) 0.5556(4) 0.4294(3) 0.0373(10) Uani 1 1 d . . . . .
N2 N 0.1418(10) 0.4419(4) 0.4644(3) 0.0396(11) Uani 1 1 d . . . . .
N3 N 0.7310(12) 0.6203(5) 0.5208(4) 0.0398(13) Uani 1 1 d . . . . .
N4 N 0.4282(8) 0.4963(4) 0.5543(3) 0.0373(10) Uani 1 1 d . . . . .
N5 N 0.1200(13) 0.3792(5) 0.5937(3) 0.0397(13) Uani 1 1 d . . . . .
N6 N 0.7203(10) 0.5561(4) 0.6436(3) 0.0395(10) Uani 1 1 d . . . . .
N7 N 0.4064(10) 0.4340(4) 0.6797(3) 0.0375(10) Uani 1 1 d . . . . .
C1 C 0.6319(11) 0.6203(5) 0.4503(3) 0.0386(12) Uani 1 1 d . . . . .
C2 C 0.3372(11) 0.4979(4) 0.4813(3) 0.0382(11) Uani 1 1 d . . . . .
C3 C 0.0292(11) 0.3865(5) 0.5210(3) 0.0376(11) Uani 1 1 d . . . . .
C4 C 0.6297(11) 0.5596(4) 0.5730(3) 0.0377(11) Uani 1 1 d . . . . .
C5 C 0.3139(11) 0.4351(4) 0.6095(3) 0.0371(10) Uani 1 1 d . . . . .
C6 C 0.6045(3) 0.49346(15) 0.69407(10) 0.0367(10) Uani 1 1 d . . . . .
O4 O 0.1053(4) 0.49340(16) 0.31632(11) 0.0385(8) Uani 1 1 d DR . . . .
O5 O 0.0666(4) 0.70974(14) 0.23484(10) 0.0402(9) Uani 1 1 d DR . . . .
O6 O 0.5980(4) 0.7816(2) 0.25069(10) 0.0383(9) Uani 1 1 d R . . . .
O7 O 0.1599(4) 0.75593(14) 0.38231(10) 0.0399(9) Uani 1 1 d DR . . . .
O8 O -0.3573(4) 0.19580(17) 0.60507(10) 0.0433(9) Uani 1 1 d DR . . . .
H5A H -0.058647 0.734904 0.249880 0.065 Uiso 1 1 d DR U . . .
H5B H 0.060143 0.682465 0.191531 0.065 Uiso 1 1 d DR U . . .
H4A H 0.096966 0.469913 0.360709 0.065 Uiso 1 1 d DR U . . .
H4B H -0.025567 0.516652 0.300279 0.065 Uiso 1 1 d DR U . . .
H8A H -0.299074 0.244262 0.577799 0.065 Uiso 1 1 d DR U . . .
H8B H -0.452404 0.155092 0.582379 0.065 Uiso 1 1 d DR U . . .
H7A H 0.025604 0.730943 0.382080 0.065 Uiso 1 1 d DR U . . .
H7B H 0.199203 0.786105 0.422761 0.065 Uiso 1 1 d DR U . . .
H6A H 0.591195 0.774839 0.201421 0.065 Uiso 1 1 d R U . . .
H6B H 0.532624 0.845407 0.259641 0.065 Uiso 1 1 d R U . . .

loop_
_atom_site_aniso_label
_atom_site_aniso_U_11
_atom_site_aniso_U_22
_atom_site_aniso_U_33
_atom_site_aniso_U_23
_atom_site_aniso_U_13
_atom_site_aniso_U_12
Er1 0.0377(2) 0.03748(17) 0.03355(17) -0.00014(13) -0.00111(11) -0.00004(13)
O1 0.039(2) 0.0371(19) 0.0340(18) 0.0036(15) -0.0012(15) -0.0032(15)
O2 0.041(2) 0.0445(18) 0.036(2) -0.0001(16) -0.0029(17) -0.0041(17)
O3 0.043(2) 0.042(2) 0.0343(19) 0.0006(15) -0.0039(16) 0.0003(17)
N1 0.038(3) 0.039(2) 0.035(2) -0.0014(18) -0.003(2) 0.000(2)
N2 0.043(3) 0.039(2) 0.037(2) -0.0026(18) -0.005(2) -0.001(2)
N3 0.038(3) 0.041(2) 0.041(3) 0.001(2) -0.003(2) 0.002(3)
N4 0.037(3) 0.039(2) 0.036(2) -0.0025(16) 0.002(2) 0.001(2)
N5 0.043(4) 0.040(2) 0.036(3) 0.000(2) -0.004(2) 0.002(3)
N6 0.041(3) 0.042(2) 0.035(2) -0.0012(17) -0.004(2) -0.003(2)
N7 0.036(3) 0.041(2) 0.035(2) -0.0002(17) -0.0008(19) 0.0015(18)
C1 0.040(3) 0.039(2) 0.037(3) -0.004(2) 0.002(2) 0.001(2)
C2 0.042(3) 0.036(2) 0.037(2) -0.002(2) -0.001(2) 0.003(2)
C3 0.041(3) 0.036(2) 0.035(3) -0.001(2) 0.002(2) 0.000(2)
C4 0.040(3) 0.034(2) 0.039(3) -0.002(2) -0.001(2) 0.002(2)
C5 0.040(3) 0.036(2) 0.035(2) 0.0030(19) 0.000(2) 0.0000(19)
C6 0.041(3) 0.034(2) 0.036(2) -0.0028(19) -0.001(2) -0.0010(19)
O4 0.039(2) 0.0389(16) 0.0377(19) -0.0008(15) -0.0025(15) -0.0021(15)
O5 0.042(2) 0.045(2) 0.0338(19) -0.0047(17) 0.0008(17) 0.0032(17)
O6 0.042(2) 0.038(2) 0.034(2) -0.0014(15) -0.0006(17) 0.0027(15)
O7 0.039(2) 0.0446(19) 0.036(2) -0.0017(16) -0.0005(15) 0.0008(16)
O8 0.046(2) 0.047(2) 0.0375(19) 0.0003(16) -0.0010(17) -0.0087(17)

loop_
_atom_type_symbol
_atom_type_description
_atom_type_scat_dispersion_real
_atom_type_scat_dispersion_imag
_atom_type_scat_source
C C 0.0181 0.0091 'International Tables Vol C Tables 4.2.6.8 and 6.1.1.4'
H H 0.0000 0.0000 'International Tables Vol C Tables 4.2.6.8 and 6.1.1.4'
Er Er -9.4367 3.9380 'International Tables Vol C Tables 4.2.6.8 and 6.1.1.4'
N N 0.0311 0.0180 'International Tables Vol C Tables 4.2.6.8 and 6.1.1.4'
O O 0.0492 0.0322 'International Tables Vol C Tables 4.2.6.8 and 6.1.1.4'

loop_
_geom_angle_atom_site_label_1
_geom_angle_atom_site_label_2
_geom_angle_atom_site_label_3
_geom_angle
_geom_angle_site_symmetry_1
_geom_angle_site_symmetry_3
_geom_angle_publ_flag
O1 Er1 C6 102.86(10) . 2_564 ?
O3 Er1 O1 79.12(14) 2_564 . ?
O3 Er1 N1 85.29(16) 2_564 . ?
O3 Er1 N7 54.35(17) 2_564 2_564 ?
O3 Er1 C6 26.26(11) 2_564 2_564 ?
N1 Er1 O1 53.46(15) . . ?
N1 Er1 C6 108.40(13) . 2_564 ?
N7 Er1 O1 127.87(17) 2_564 . ?
N7 Er1 N1 131.46(15) 2_564 . ?
N7 Er1 C6 28.10(14) 2_564 2_564 ?
O4 Er1 O1 126.24(10) . . ?
O4 Er1 O3 91.42(13) . 2_564 ?
O4 Er1 N1 73.20(12) . . ?
O4 Er1 N7 81.29(13) . 2_564 ?
O4 Er1 C6 86.41(5) . 2_564 ?
O5 Er1 O1 146.14(10) . . ?
O5 Er1 O3 126.62(11) . 2_564 ?
O5 Er1 N1 138.30(14) . . ?
O5 Er1 N7 72.27(14) . 2_564 ?
O5 Er1 C6 100.36(7) . 2_564 ?
O5 Er1 O4 79.30(6) . . ?
O5 Er1 O6 85.54(6) . . ?
O6 Er1 O1 73.50(10) . . ?
O6 Er1 O3 86.40(13) . 2_564 ?
O6 Er1 N1 126.94(13) . . ?
O6 Er1 N7 80.77(13) . 2_564 ?
O6 Er1 C6 82.57(9) . 2_564 ?
O6 Er1 O4 159.34(8) . . ?
O7 Er1 O1 84.14(11) . . ?
O7 Er1 O3 161.79(11) . 2_564 ?
O7 Er1 N1 78.96(13) . . ?
O7 Er1 N7 143.85(15) . 2_564 ?
O7 Er1 C6 171.92(8) . 2_564 ?
O7 Er1 O4 92.72(7) . . ?
O7 Er1 O5 71.59(6) . . ?
O7 Er1 O6 95.74(7) . . ?
C1 O1 Er1 96.4(4) . . ?
C6 O3 Er1 98.2(2) . 2_565 ?
C1 N1 Er1 96.6(4) . . ?
C2 N1 Er1 141.4(4) . . ?
C2 N1 C1 119.0(5) . . ?
C2 N2 C3 119.0(5) . . ?
C4 N3 C1 117.4(6) . . ?
C2 N4 C4 120.2(5) . . ?
C2 N4 C5 119.2(5) . . ?
C5 N4 C4 120.6(5) . . ?
C5 N5 C3 117.7(6) . . ?
C4 N6 C6 116.5(5) . . ?
C5 N7 Er1 145.9(4) . 2_565 ?
C5 N7 C6 118.9(5) . . ?
C6 N7 Er1 95.2(3) . 2_565 ?
O1 C1 N1 113.1(5) . . ?
O1 C1 N3 122.9(6) . . ?
N3 C1 N1 124.0(6) . . ?
N1 C2 N2 120.7(5) . . ?
N1 C2 N4 119.2(5) . . ?
N2 C2 N4 120.1(5) . . ?
O2 C3 N2 119.6(5) . . ?
O2 C3 N5 118.0(6) . . ?
N2 C3 N5 122.4(6) . . ?
N3 C4 N4 120.0(6) . . ?
N3 C4 N6 120.0(6) . . ?
N6 C4 N4 120.0(5) . . ?
N5 C5 N4 121.4(5) . . ?
N5 C5 N7 120.5(6) . . ?
N7 C5 N4 118.1(5) . . ?
O3 C6 Er1 55.6(2) . 2_565 ?
O3 C6 N6 121.9(3) . . ?
O3 C6 N7 112.2(3) . . ?
N6 C6 Er1 177.3(3) . 2_565 ?
N6 C6 N7 125.9(3) . . ?
N7 C6 Er1 56.7(2) . 2_565 ?
Er1 O4 H4A 111.9 . . ?
Er1 O4 H4B 107.8 . . ?
H4A O4 H4B 111.4 . . ?
Er1 O5 H5A 128.3 . . ?
Er1 O5 H5B 112.2 . . ?
H5A O5 H5B 114.5 . . ?
Er1 O6 H6A 109.3 . . ?
Er1 O6 H6B 109.5 . . ?
H6A O6 H6B 104.5 . . ?
Er1 O7 H7A 106.5 . . ?
Er1 O7 H7B 128.7 . . ?
H7A O7 H7B 113.8 . . ?
H8A O8 H8B 113.6 . . ?

loop_
_geom_bond_atom_site_label_1
_geom_bond_atom_site_label_2
_geom_bond_distance
_geom_bond_site_symmetry_2
_geom_bond_publ_flag
Er1 O1 2.484(4) . ?
Er1 O3 2.388(4) 2_564 ?
Er1 N1 2.425(5) . ?
Er1 N7 2.405(5) 2_564 ?
Er1 C6 2.8662(19) 2_564 ?
Er1 O4 2.3570(19) . ?
Er1 O5 2.310(2) . ?
Er1 O6 2.3363(19) . ?
Er1 O7 2.3096(19) . ?
O1 C1 1.279(8) . ?
O2 C3 1.248(8) . ?
O3 C6 1.281(5) . ?
N1 C1 1.368(8) . ?
N1 C2 1.306(8) . ?
N2 C2 1.330(8) . ?
N2 C3 1.367(8) . ?
N3 C1 1.357(9) . ?
N3 C4 1.313(9) . ?
N4 C2 1.380(8) . ?
N4 C4 1.411(8) . ?
N4 C5 1.390(7) . ?
N5 C3 1.377(9) . ?
N5 C5 1.319(10) . ?
N6 C4 1.340(8) . ?
N6 C6 1.346(5) . ?
N7 C5 1.336(8) . ?
N7 C6 1.356(6) . ?
O4 H4A 0.8336 . ?
O4 H4B 0.8410 . ?
O5 H5A 0.8221 . ?
O5 H5B 0.8309 . ?
O6 H6A 0.8722 . ?
O6 H6B 0.8682 . ?
O7 H7A 0.8215 . ?
O7 H7B 0.8276 . ?
O8 H8A 0.8278 . ?
O8 H8B 0.8284 . ?

loop_
_geom_hbond_atom_site_label_D
_geom_hbond_atom_site_label_H
_geom_hbond_atom_site_label_A
_geom_hbond_distance_DH
_geom_hbond_distance_HA
_geom_hbond_distance_DA
_geom_hbond_angle_DHA
_geom_hbond_site_symmetry_A
_geom_hbond_publ_flag
O5 H5A O6 0.82 2.03 2.822 160.4 1_455 yes
O5 H5B N5 0.83 1.91 2.728(7) 167.2 2_564 yes
O4 H4A N2 0.83 1.87 2.687(5) 165.5 . yes
O4 H4B O3 0.84 1.82 2.626(5) 160.2 2_464 yes
O8 H8A O2 0.83 1.88 2.700(5) 173.2 . yes
O8 H8B N3 0.83 2.13 2.901(7) 154.6 3_345 yes
O8 H8B N6 0.83 2.47 3.019(6) 124.4 3_345 yes
O7 H7A O1 0.82 1.95 2.763(5) 170.9 1_455 yes
O7 H7B O2 0.83 1.80 2.613(5) 169.5 3 yes
O6 H6A O8 0.87 1.76 2.596 159.1 2_664 yes
O6 H6B O4 0.87 2.08 2.797 139.5 3 yes

loop_
_geom_torsion_atom_site_label_1
_geom_torsion_atom_site_label_2
_geom_torsion_atom_site_label_3
_geom_torsion_atom_site_label_4
_geom_torsion
_geom_torsion_site_symmetry_1
_geom_torsion_site_symmetry_2
_geom_torsion_site_symmetry_3
_geom_torsion_site_symmetry_4
_geom_torsion_publ_flag
Er1 O1 C1 N1 6.7(5) . . . . ?
Er1 O1 C1 N3 -171.6(6) . . . . ?
Er1 O3 C6 N6 -178.9(3) 2_565 . . . ?
Er1 O3 C6 N7 1.1(3) 2_565 . . . ?
Er1 N1 C1 O1 -6.9(6) . . . . ?
Er1 N1 C1 N3 171.5(6) . . . . ?
Er1 N1 C2 N2 19.2(9) . . . . ?
Er1 N1 C2 N4 -160.3(4) . . . . ?
Er1 N7 C5 N4 -176.2(5) 2_565 . . . ?
Er1 N7 C5 N5 3.5(11) 2_565 . . . ?
Er1 N7 C6 O3 -1.1(3) 2_565 . . . ?
Er1 N7 C6 N6 178.9(3) 2_565 . . . ?
C1 N1 C2 N2 174.0(5) . . . . ?
C1 N1 C2 N4 -5.5(8) . . . . ?
C1 N3 C4 N4 1.0(9) . . . . ?
C1 N3 C4 N6 179.8(6) . . . . ?
C2 N1 C1 O1 -171.4(5) . . . . ?
C2 N1 C1 N3 7.0(10) . . . . ?
C2 N2 C3 O2 174.5(5) . . . . ?
C2 N2 C3 N5 -5.1(9) . . . . ?
C2 N4 C4 N3 0.1(8) . . . . ?
C2 N4 C4 N6 -178.7(5) . . . . ?
C2 N4 C5 N5 -0.4(8) . . . . ?
C2 N4 C5 N7 179.4(5) . . . . ?
C3 N2 C2 N1 -177.1(5) . . . . ?
C3 N2 C2 N4 2.3(8) . . . . ?
C3 N5 C5 N4 -2.2(9) . . . . ?
C3 N5 C5 N7 178.0(5) . . . . ?
C4 N3 C1 O1 173.6(6) . . . . ?
C4 N3 C1 N1 -4.6(10) . . . . ?
C4 N4 C2 N1 2.2(8) . . . . ?
C4 N4 C2 N2 -177.2(5) . . . . ?
C4 N4 C5 N5 177.2(5) . . . . ?
C4 N4 C5 N7 -3.0(8) . . . . ?
C4 N6 C6 O3 -179.8(4) . . . . ?
C4 N6 C6 N7 0.2(7) . . . . ?
C5 N4 C2 N1 179.8(5) . . . . ?
C5 N4 C2 N2 0.4(8) . . . . ?
C5 N4 C4 N3 -177.5(5) . . . . ?
C5 N4 C4 N6 3.8(8) . . . . ?
C5 N5 C3 O2 -174.6(6) . . . . ?
C5 N5 C3 N2 5.1(9) . . . . ?
C5 N7 C6 Er1 -178.4(6) . . . 2_565 ?
C5 N7 C6 O3 -179.5(4) . . . . ?
C5 N7 C6 N6 0.5(7) . . . . ?
C6 N6 C4 N3 179.0(5) . . . . ?
C6 N6 C4 N4 -2.3(8) . . . . ?
C6 N7 C5 N4 0.9(7) . . . . ?
C6 N7 C5 N5 -179.3(4) . . . . ?

loop_
_twin_individual_id
_twin_individual_mass_fraction_refined
1 0.920(15)
2 0.080(15)
